data_1001348
loop_
_publ_author_name
'Caignaert, V'
'Hervieu, M'
'Domenges, B'
'Nguyen, N'
'Pannetier, J'
'Raveau, B'

_publ_section_title
;
BaMn~1-x~Fe~x~O~3-d~, an Oxygen-Deficient ~6~H' Oxide Electron
Microscopy, Powder Neutron Diffraction, and Moessbauer Study
;
_journal_coden_ASTM JSSCBI
_journal_name_full 'Journal of Solid State Chemistry'
_journal_page_first 107
_journal_page_last 117
_journal_paper_doi 10.1016/0022-4596(88)90060-6
_journal_volume 73
_journal_year 1988
_chemical_formula_structural 'Ba Mn.767 Fe.233 O2.87'
_chemical_formula_sum 'Ba Fe0.233 Mn0.767 O2.87'
_chemical_name_systematic 'Barium manganese iron oxide *'
_space_group_IT_number 187
_symmetry_cell_setting hexagonal
_symmetry_Int_Tables_number 187
_symmetry_space_group_name_Hall 'P -6 2'
_symmetry_space_group_name_H-M 'P -6 m 2'
_cell_angle_alpha 90
_cell_angle_beta 90
_cell_angle_gamma 120
_cell_formula_units_Z 6
_cell_length_a 5.687(2)
_cell_length_b 5.687(2)
_cell_length_c 14.167(4)
_cell_volume 396.8
_refine_ls_R_factor_all 0.05
_cod_original_formula_sum 'Ba Fe.233 Mn.767 O2.87'
_cod_database_code 1001348

loop_
_symmetry_equiv_pos_as_xyz
x,y,z
-y,x-y,z
y-x,-x,z
x,y,-z
-y,x-y,-z
y-x,-x,-z
-y,-x,z
y-x,y,z
x,x-y,z
-y,-x,-z
y-x,y,-z
x,x-y,-z

loop_
_atom_site_label
_atom_site_type_symbol
_atom_site_symmetry_multiplicity
_atom_site_Wyckoff_symbol
_atom_site_fract_x
_atom_site_fract_y
_atom_site_fract_z
_atom_site_occupancy
_atom_site_attached_hydrogens
_atom_site_calc_flag
Ba1 Ba2+ 1 a 0. 0. 0. 1. 0 d
Ba2 Ba2+ 1 d 0.3333 0.6667 0.5 1. 0 d
Ba3 Ba2+ 2 h 0.3333 0.6667 0.178(2) 1. 0 d
Ba4 Ba2+ 2 i 0.6667 0.3333 0.342(2) 1. 0 d
Mn1 Mn4+ 2 g 0. 0. 0.243(6) 0.87 0 d
Fe1 Fe3+ 2 g 0. 0. 0.243(6) 0.13(8) 0 d
Mn2 Mn4+ 2 g 0. 0. 0.417(4) 0.98 0 d
Fe2 Fe3+ 2 g 0. 0. 0.417(4) 0.02(3) 0 d
Mn3 Mn4+ 2 i 0.6667 0.3333 0.113(3) 0.46 0 d
Fe3 Fe3+ 2 i 0.6667 0.3333 0.113(3) 0.54 0 d
O1 O2- 3 k 0.848(2) 0.696(4) 0.5 1. 0 d
O2 O2- 3 j 0.523(2) 0.046(4) 0. 0.74(4) 0 d
O3 O2- 6 n 0.836(1) 0.672(2) 0.166(1) 1. 0 d
O4 O2- 6 n 0.152(2) 0.304(4) 0.329(1) 1. 0 d

loop_
_atom_type_symbol
_atom_type_oxidation_number
Ba2+ 2.000
Mn4+ 4.000
Fe3+ 3.000
O2- -2.000
